data_1569025
loop_
_publ_author_name
'Lease, Nicholas'
'Spielvogel, Kyle D.'
'Davis, Jack V.'
'Tisdale, Jeremy T.'
'Klamborowski, Lisa M.'
'Cawkwell, M. J.'
'Manner, Virginia W.'

_publ_section_title
;
 Halogenated PETN derivatives: interplay between physical and chemical
 factors in explosive sensitivity.
;
_journal_issue 25
_journal_name_full 'Chemical science'
_journal_page_first 7044
_journal_page_last 7056
_journal_paper_doi 10.1039/d3sc01627g
_journal_volume 14
_journal_year 2023
_chemical_formula_moiety '2(C5 H8 Br N3 O9)'
_chemical_formula_sum 'C10 H16 Br2 N6 O18'
_chemical_formula_weight 668.11
_chemical_properties_physical Heat-sensitive,Energetic
_space_group_crystal_system orthorhombic
_space_group_IT_number 19
_space_group_name_Hall 'P 2ac 2ab'
_space_group_name_H-M_alt 'P 21 21 21'
_atom_sites_solution_hydrogens geom
_atom_sites_solution_primary dual
_audit_creation_date 2023-03-27
_audit_creation_method
;
Olex2 1.5
(compiled 2022.04.07 svn.rca3783a0 for OlexSys, GUI svn.r6498)
;
_audit_update_record
;
2023-03-27 deposited with the CCDC.	2023-05-03 downloaded from the CCDC.
;
_cell_angle_alpha 90
_cell_angle_beta 90
_cell_angle_gamma 90
_cell_formula_units_Z 4
_cell_length_a 6.6728(9)
_cell_length_b 12.5692(19)
_cell_length_c 27.033(4)
_cell_measurement_reflns_used 9735
_cell_measurement_temperature 296.00
_cell_measurement_theta_max 69.45
_cell_measurement_theta_min 3.269
_cell_volume 2267.3(6)
_computing_molecular_graphics 'Olex2 1.5 (Dolomanov et al., 2009)'
_computing_publication_material 'Olex2 1.5 (Dolomanov et al., 2009)'
_computing_structure_refinement 'SHELXL 2018/3 (Sheldrick, 2015)'
_computing_structure_solution 'SHELXT 2018/2 (Sheldrick, 2018)'
_diffrn_ambient_temperature 296.00
_diffrn_measured_fraction_theta_full 1.000
_diffrn_measured_fraction_theta_max 0.999
_diffrn_measurement_device_type 'Bruker D8 Venture Duo'
_diffrn_measurement_method 'Phi and Omega scans'
_diffrn_radiation_type CuK\a
_diffrn_radiation_wavelength 1.54178
_diffrn_reflns_av_R_equivalents 0.0897
_diffrn_reflns_av_unetI/netI 0.0338
_diffrn_reflns_Laue_measured_fraction_full 1.000
_diffrn_reflns_Laue_measured_fraction_max 0.999
_diffrn_reflns_limit_h_max 7
_diffrn_reflns_limit_h_min -8
_diffrn_reflns_limit_k_max 15
_diffrn_reflns_limit_k_min -15
_diffrn_reflns_limit_l_max 33
_diffrn_reflns_limit_l_min -33
_diffrn_reflns_number 60346
_diffrn_reflns_point_group_measured_fraction_full 1.000
_diffrn_reflns_point_group_measured_fraction_max 0.996
_diffrn_reflns_theta_full 67.679
_diffrn_reflns_theta_max 74.464
_diffrn_reflns_theta_min 3.269
_exptl_absorpt_coefficient_mu 5.472
_exptl_absorpt_correction_T_max 0.7538
_exptl_absorpt_correction_T_min 0.5999
_exptl_absorpt_correction_type multi-scan
_exptl_absorpt_process_details
;
SADABS-2016/2 (Bruker,2016/2) was used for absorption correction.
wR2(int) was 0.1564 before and 0.0917 after correction.
The Ratio of minimum to maximum transmission is 0.7958.
The \l/2 correction factor is Not present.
;
_exptl_crystal_colour colourless
_exptl_crystal_density_diffrn 1.957
_exptl_crystal_description plate-like
_exptl_crystal_F_000 1328
_exptl_crystal_recrystallization_method 'Re-crystallisation from solvent: DMF/Water'
_exptl_crystal_size_max 0.02
_exptl_crystal_size_mid 0.02
_exptl_crystal_size_min 0.02
_refine_diff_density_max 0.546
_refine_diff_density_min -0.533
_refine_diff_density_rms 0.056
_refine_ls_abs_structure_details
;
 Flack x determined using 1345 quotients [(I+)-(I-)]/[(I+)+(I-)]
 (Parsons, Flack and Wagner, Acta Cryst. B69 (2013) 249-259).
;
_refine_ls_abs_structure_Flack 0.037(9)
_refine_ls_extinction_method none
_refine_ls_goodness_of_fit_ref 1.036
_refine_ls_hydrogen_treatment constr
_refine_ls_matrix_type full
_refine_ls_number_parameters 325
_refine_ls_number_reflns 4620
_refine_ls_number_restraints 0
_refine_ls_restrained_S_all 1.036
_refine_ls_R_factor_all 0.0486
_refine_ls_R_factor_gt 0.0336
_refine_ls_shift/su_max 0.001
_refine_ls_shift/su_mean 0.000
_refine_ls_structure_factor_coef Fsqd
_refine_ls_weighting_details 'w=1/[\s^2^(Fo^2^)+(0.0394P)^2^+0.6298P] where P=(Fo^2^+2Fc^2^)/3'
_refine_ls_weighting_scheme calc
_refine_ls_wR_factor_gt 0.0785
_refine_ls_wR_factor_ref 0.0854
_reflns_Friedel_coverage 0.729
_reflns_Friedel_fraction_full 1.000
_reflns_Friedel_fraction_max 0.993
_reflns_number_gt 3664
_reflns_number_total 4620
_reflns_threshold_expression 'I > 2\s(I)'
_cod_data_source_file d3sc01627g2.cif
_cod_data_source_block cu_lea_23_001d_0m
_cod_depositor_comments 'Adding full bibliography for 1569019--1569028.cif.'
_cod_database_code 1569025
_shelx_shelxl_version_number 2018/3
_shelx_space_group_comment
;
The symmetry employed for this shelxl refinement is uniquely defined
by the following loop, which should always be used as a source of
symmetry information in preference to the above space-group names.
They are only intended as comments.
;
_shelx_estimated_absorpt_t_max 0.898
_shelx_estimated_absorpt_t_min 0.898
_olex2_refinement_description
;
1. Fixed Uiso
 At 1.2 times of:
  All C(H,H) groups
2.a Secondary CH2 refined with riding coordinates:
 C3A(H3AA,H3AB), C2(H2A,H2B), C4(H4A,H4B), C3(H3A,H3B), C4A(H4AA,H4AB),
 C1A(H1AA,H1AB), C2A(H2AA,H2AB), C1(H1A,H1B)
;
_olex2_submission_special_instructions 'No special instructions were received'

loop_
_space_group_symop_operation_xyz
'x, y, z'
'-x+1/2, -y, z+1/2'
'-x, y+1/2, -z+1/2'
'x+1/2, -y+1/2, -z'

loop_
_atom_site_label
_atom_site_type_symbol
_atom_site_fract_x
_atom_site_fract_y
_atom_site_fract_z
_atom_site_U_iso_or_equiv
_atom_site_adp_type
_atom_site_occupancy
_atom_site_site_symmetry_order
_atom_site_calc_flag
_atom_site_refinement_flags_posn
_atom_site_refinement_flags_adp
_atom_site_refinement_flags_occupancy
_atom_site_disorder_assembly
_atom_site_disorder_group
Br1A Br 0.70535(10) 0.76243(5) 0.55309(2) 0.0678(2) Uani 1 1 d . . . . .
Br1 Br 1.18239(9) 0.49272(6) 0.55213(2) 0.0726(2) Uani 1 1 d . . . . .
O1 O 0.6268(5) 0.4844(3) 0.65986(11) 0.0424(8) Uani 1 1 d . . . . .
O7A O 0.1393(5) 0.7547(3) 0.66084(11) 0.0414(8) Uani 1 1 d . . . . .
O4 O 0.6378(5) 0.2777(3) 0.59123(11) 0.0483(8) Uani 1 1 d . . . . .
O1A O 0.6914(5) 0.9178(3) 0.66839(12) 0.0456(8) Uani 1 1 d . . . . .
O9 O 1.1819(6) 0.3262(3) 0.66506(13) 0.0509(9) Uani 1 1 d . . . . .
O4A O 0.1435(5) 0.9587(3) 0.59518(11) 0.0484(8) Uani 1 1 d . . . . .
O8A O 0.0864(5) 0.7570(3) 0.74225(12) 0.0564(10) Uani 1 1 d . . . . .
O9A O -0.1066(6) 0.6659(3) 0.69381(14) 0.0592(10) Uani 1 1 d . . . . .
O2 O 0.5829(5) 0.4837(3) 0.74149(12) 0.0564(10) Uani 1 1 d . . . . .
N3A N 0.0320(6) 0.7240(3) 0.70311(14) 0.0425(9) Uani 1 1 d . . . . .
O3A O 0.7358(6) 1.0927(3) 0.67836(15) 0.0649(11) Uani 1 1 d . . . . .
O3 O 0.3892(6) 0.5759(3) 0.69381(14) 0.0607(10) Uani 1 1 d . . . . .
O8 O 1.3934(6) 0.2645(4) 0.71861(16) 0.0737(12) Uani 1 1 d . . . . .
O5A O -0.0767(6) 1.0730(3) 0.56983(15) 0.0662(11) Uani 1 1 d . . . . .
N1 N 0.5257(6) 0.5169(3) 0.70266(13) 0.0420(9) Uani 1 1 d . . . . .
O7 O 1.2293(7) 0.1514(3) 0.67377(17) 0.0696(12) Uani 1 1 d . . . . .
N2A N 0.0404(6) 1.0066(4) 0.55601(16) 0.0487(9) Uani 1 1 d . . . . .
N3 N 1.2766(6) 0.2383(4) 0.68730(16) 0.0520(10) Uani 1 1 d . . . . .
O6A O 0.0743(7) 0.9759(4) 0.51555(14) 0.0748(13) Uani 1 1 d . . . . .
O5 O 0.4349(6) 0.1569(3) 0.56394(16) 0.0736(12) Uani 1 1 d . . . . .
N1A N 0.7868(6) 1.0060(4) 0.69101(15) 0.0493(10) Uani 1 1 d . . . . .
N2 N 0.5386(6) 0.2300(4) 0.55132(17) 0.0512(10) Uani 1 1 d . . . . .
O6 O 0.5621(7) 0.2669(4) 0.51135(14) 0.0780(13) Uani 1 1 d . . . . .
O2A O 0.9086(6) 0.9795(4) 0.72088(16) 0.0739(12) Uani 1 1 d . . . . .
C5A C 0.4125(7) 0.8488(4) 0.62314(16) 0.0379(10) Uani 1 1 d . . . . .
C3A C 0.2973(8) 0.8299(4) 0.67160(16) 0.0401(11) Uani 1 1 d . . . . .
H3AA H 0.386329 0.801426 0.696695 0.048 Uiso 1 1 calc R U . . .
H3AB H 0.241090 0.896131 0.683666 0.048 Uiso 1 1 calc R U . . .
C5 C 0.8971(7) 0.3934(4) 0.62061(15) 0.0357(10) Uani 1 1 d . . . . .
C2 C 0.7841(7) 0.4080(4) 0.66938(15) 0.0385(10) Uani 1 1 d . . . . .
H2A H 0.727440 0.340849 0.680248 0.046 Uiso 1 1 calc R U . . .
H2B H 0.873779 0.434078 0.694872 0.046 Uiso 1 1 calc R U . . .
C4 C 1.0370(7) 0.2981(4) 0.62711(18) 0.0444(11) Uani 1 1 d . . . . .
H4A H 0.961369 0.235824 0.637087 0.053 Uiso 1 1 calc R U . . .
H4B H 1.104935 0.282391 0.596242 0.053 Uiso 1 1 calc R U . . .
C3 C 0.7584(7) 0.3694(4) 0.57703(16) 0.0416(11) Uani 1 1 d . . . . .
H3A H 0.673007 0.430100 0.570148 0.050 Uiso 1 1 calc R U . . .
H3B H 0.836128 0.353511 0.547627 0.050 Uiso 1 1 calc R U . . .
C4A C 0.2732(7) 0.8737(4) 0.57968(16) 0.0455(12) Uani 1 1 d . . . . .
H4AA H 0.350633 0.895144 0.550999 0.055 Uiso 1 1 calc R U . . .
H4AB H 0.195043 0.811337 0.571021 0.055 Uiso 1 1 calc R U . . .
C1A C 0.5322(7) 0.7487(4) 0.61133(17) 0.0451(11) Uani 1 1 d . . . . .
H1AA H 0.439583 0.690340 0.605971 0.054 Uiso 1 1 calc R U . . .
H1AB H 0.614456 0.730829 0.639718 0.054 Uiso 1 1 calc R U . . .
C2A C 0.5464(7) 0.9472(4) 0.63116(18) 0.0446(11) Uani 1 1 d . . . . .
H2AA H 0.613265 0.966677 0.600612 0.054 Uiso 1 1 calc R U . . .
H2AB H 0.466744 1.007170 0.642278 0.054 Uiso 1 1 calc R U . . .
C1 C 1.0101(8) 0.4972(4) 0.61011(17) 0.0468(11) Uani 1 1 d . . . . .
H1A H 1.091349 0.514637 0.638745 0.056 Uiso 1 1 calc R U . . .
H1B H 0.913129 0.553942 0.605828 0.056 Uiso 1 1 calc R U . . .

loop_
_atom_site_aniso_label
_atom_site_aniso_U_11
_atom_site_aniso_U_22
_atom_site_aniso_U_33
_atom_site_aniso_U_23
_atom_site_aniso_U_13
_atom_site_aniso_U_12
Br1A 0.0673(4) 0.0773(4) 0.0587(4) -0.0051(3) 0.0172(3) 0.0115(3)
Br1 0.0685(4) 0.0878(5) 0.0615(4) -0.0009(3) 0.0288(3) -0.0198(4)
O1 0.0425(18) 0.053(2) 0.0316(15) 0.0041(15) 0.0051(13) 0.0111(16)
O7A 0.0373(17) 0.051(2) 0.0363(16) -0.0051(14) 0.0002(13) -0.0079(16)
O4 0.0505(19) 0.056(2) 0.0384(17) 0.0014(16) -0.0055(14) -0.0130(18)
O1A 0.040(2) 0.0420(18) 0.0544(19) -0.0012(15) -0.0097(16) -0.0036(16)
O9 0.046(2) 0.0452(19) 0.062(2) 0.0019(17) -0.0128(17) 0.0041(17)
O4A 0.050(2) 0.057(2) 0.0389(17) 0.0000(15) -0.0038(15) 0.0117(17)
O8A 0.067(2) 0.065(3) 0.0373(18) -0.0067(17) 0.0026(16) -0.011(2)
O9A 0.051(2) 0.059(2) 0.068(2) -0.005(2) 0.0044(18) -0.0174(19)
O2 0.068(2) 0.065(2) 0.0366(18) 0.0038(17) 0.0073(16) 0.016(2)
N3A 0.044(2) 0.040(2) 0.044(2) -0.0007(18) 0.0039(19) 0.002(2)
O3A 0.067(3) 0.050(2) 0.078(3) -0.007(2) -0.005(2) -0.011(2)
O3 0.051(2) 0.063(2) 0.069(2) 0.007(2) 0.0106(18) 0.023(2)
O8 0.052(2) 0.085(3) 0.084(3) 0.004(3) -0.019(2) 0.003(2)
O5A 0.056(2) 0.066(3) 0.076(3) 0.007(2) -0.0038(19) 0.018(2)
N1 0.042(2) 0.046(2) 0.038(2) 0.0015(18) 0.0058(18) 0.001(2)
O7 0.068(3) 0.049(2) 0.092(3) -0.002(2) -0.011(2) 0.014(2)
N2A 0.047(2) 0.054(2) 0.046(2) 0.009(2) -0.0066(19) 0.004(2)
N3 0.036(2) 0.062(3) 0.058(3) 0.004(2) 0.003(2) 0.006(2)
O6A 0.089(3) 0.091(3) 0.044(2) 0.004(2) -0.013(2) 0.027(3)
O5 0.066(3) 0.072(3) 0.083(3) 0.009(2) -0.018(2) -0.025(2)
N1A 0.040(2) 0.057(3) 0.051(2) -0.005(2) 0.0047(19) -0.007(3)
N2 0.045(2) 0.055(3) 0.053(3) -0.005(2) -0.014(2) 0.002(2)
O6 0.101(4) 0.085(3) 0.048(2) -0.001(2) -0.017(2) -0.028(3)
O2A 0.056(2) 0.088(3) 0.078(3) -0.008(2) -0.025(2) -0.002(2)
C5A 0.037(3) 0.040(3) 0.037(2) 0.0008(19) -0.0009(19) 0.001(2)
C3A 0.041(3) 0.043(3) 0.037(2) -0.0015(19) -0.003(2) -0.005(2)
C5 0.038(3) 0.037(2) 0.032(2) -0.0017(18) 0.0043(18) 0.0005(19)
C2 0.037(3) 0.043(3) 0.035(2) 0.0061(19) 0.0005(19) 0.004(2)
C4 0.042(3) 0.045(3) 0.047(3) -0.006(2) 0.000(2) 0.004(2)
C3 0.044(3) 0.047(3) 0.034(2) 0.0007(19) 0.002(2) -0.003(2)
C4A 0.046(3) 0.052(3) 0.038(2) -0.001(2) -0.002(2) 0.009(2)
C1A 0.045(3) 0.044(3) 0.046(3) -0.001(2) 0.004(2) 0.002(2)
C2A 0.044(3) 0.044(3) 0.046(3) 0.005(2) -0.003(2) 0.001(2)
C1 0.048(3) 0.047(3) 0.045(3) -0.003(2) 0.009(2) 0.000(3)

loop_
_atom_type_symbol
_atom_type_description
_atom_type_scat_dispersion_real
_atom_type_scat_dispersion_imag
_atom_type_scat_source
C C 0.0181 0.0091 'International Tables Vol C Tables 4.2.6.8 and 6.1.1.4'
H H 0.0000 0.0000 'International Tables Vol C Tables 4.2.6.8 and 6.1.1.4'
Br Br -0.6763 1.2805 'International Tables Vol C Tables 4.2.6.8 and 6.1.1.4'
N N 0.0311 0.0180 'International Tables Vol C Tables 4.2.6.8 and 6.1.1.4'
O O 0.0492 0.0322 'International Tables Vol C Tables 4.2.6.8 and 6.1.1.4'

loop_
_geom_angle_atom_site_label_1
_geom_angle_atom_site_label_2
_geom_angle_atom_site_label_3
_geom_angle
_geom_angle_site_symmetry_1
_geom_angle_site_symmetry_3
_geom_angle_publ_flag
N1 O1 C2 113.4(3) . . ?
N3A O7A C3A 112.9(3) . . ?
N2 O4 C3 113.4(3) . . ?
N1A O1A C2A 113.7(4) . . ?
N3 O9 C4 114.2(4) . . ?
N2A O4A C4A 113.3(3) . . ?
O8A N3A O7A 118.1(4) . . ?
O8A N3A O9A 129.0(4) . . ?
O9A N3A O7A 112.9(4) . . ?
O2 N1 O1 118.1(4) . . ?
O2 N1 O3 129.4(4) . . ?
O3 N1 O1 112.4(4) . . ?
O5A N2A O4A 112.5(4) . . ?
O6A N2A O4A 117.8(4) . . ?
O6A N2A O5A 129.7(4) . . ?
O8 N3 O9 112.2(5) . . ?
O7 N3 O9 117.9(4) . . ?
O7 N3 O8 129.8(5) . . ?
O3A N1A O1A 117.6(4) . . ?
O3A N1A O2A 130.1(5) . . ?
O2A N1A O1A 112.3(5) . . ?
O5 N2 O4 112.4(4) . . ?
O6 N2 O4 118.2(4) . . ?
O6 N2 O5 129.4(5) . . ?
C3A C5A C2A 107.1(4) . . ?
C4A C5A C3A 112.5(4) . . ?
C4A C5A C2A 107.2(4) . . ?
C1A C5A C3A 108.2(4) . . ?
C1A C5A C4A 109.0(4) . . ?
C1A C5A C2A 112.9(4) . . ?
O7A C3A C5A 107.1(3) . . ?
O7A C3A H3AA 110.3 . . ?
O7A C3A H3AB 110.3 . . ?
C5A C3A H3AA 110.3 . . ?
C5A C3A H3AB 110.3 . . ?
H3AA C3A H3AB 108.5 . . ?
C2 C5 C1 107.4(4) . . ?
C4 C5 C2 107.2(4) . . ?
C4 C5 C1 112.8(4) . . ?
C3 C5 C2 112.9(4) . . ?
C3 C5 C4 107.7(4) . . ?
C3 C5 C1 108.8(4) . . ?
O1 C2 C5 106.5(3) . . ?
O1 C2 H2A 110.4 . . ?
O1 C2 H2B 110.4 . . ?
C5 C2 H2A 110.4 . . ?
C5 C2 H2B 110.4 . . ?
H2A C2 H2B 108.6 . . ?
O9 C4 C5 107.3(4) . . ?
O9 C4 H4A 110.3 . . ?
O9 C4 H4B 110.3 . . ?
C5 C4 H4A 110.3 . . ?
C5 C4 H4B 110.3 . . ?
H4A C4 H4B 108.5 . . ?
O4 C3 C5 106.7(3) . . ?
O4 C3 H3A 110.4 . . ?
O4 C3 H3B 110.4 . . ?
C5 C3 H3A 110.4 . . ?
C5 C3 H3B 110.4 . . ?
H3A C3 H3B 108.6 . . ?
O4A C4A C5A 107.1(4) . . ?
O4A C4A H4AA 110.3 . . ?
O4A C4A H4AB 110.3 . . ?
C5A C4A H4AA 110.3 . . ?
C5A C4A H4AB 110.3 . . ?
H4AA C4A H4AB 108.6 . . ?
Br1A C1A H1AA 108.8 . . ?
Br1A C1A H1AB 108.8 . . ?
C5A C1A Br1A 113.9(3) . . ?
C5A C1A H1AA 108.8 . . ?
C5A C1A H1AB 108.8 . . ?
H1AA C1A H1AB 107.7 . . ?
O1A C2A C5A 106.3(4) . . ?
O1A C2A H2AA 110.5 . . ?
O1A C2A H2AB 110.5 . . ?
C5A C2A H2AA 110.5 . . ?
C5A C2A H2AB 110.5 . . ?
H2AA C2A H2AB 108.7 . . ?
Br1 C1 H1A 108.6 . . ?
Br1 C1 H1B 108.6 . . ?
C5 C1 Br1 114.5(3) . . ?
C5 C1 H1A 108.6 . . ?
C5 C1 H1B 108.6 . . ?
H1A C1 H1B 107.6 . . ?

loop_
_geom_bond_atom_site_label_1
_geom_bond_atom_site_label_2
_geom_bond_distance
_geom_bond_site_symmetry_2
_geom_bond_publ_flag
Br1A C1A 1.961(5) . ?
Br1 C1 1.945(5) . ?
O1 N1 1.400(5) . ?
O1 C2 1.446(5) . ?
O7A N3A 1.403(5) . ?
O7A C3A 1.445(5) . ?
O4 N2 1.400(5) . ?
O4 C3 1.457(5) . ?
O1A N1A 1.417(5) . ?
O1A C2A 1.444(5) . ?
O9 N3 1.407(5) . ?
O9 C4 1.453(6) . ?
O4A N2A 1.399(5) . ?
O4A C4A 1.438(6) . ?
O8A N3A 1.193(5) . ?
O9A N3A 1.205(5) . ?
O2 N1 1.192(5) . ?
O3A N1A 1.192(6) . ?
O3 N1 1.199(5) . ?
O8 N3 1.197(6) . ?
O5A N2A 1.203(5) . ?
O7 N3 1.195(6) . ?
N2A O6A 1.182(5) . ?
O5 N2 1.200(6) . ?
N1A O2A 1.193(6) . ?
N2 O6 1.186(6) . ?
C5A C3A 1.537(6) . ?
C5A C4A 1.530(6) . ?
C5A C1A 1.524(6) . ?
C5A C2A 1.541(6) . ?
C3A H3AA 0.9700 . ?
C3A H3AB 0.9700 . ?
C5 C2 1.530(6) . ?
C5 C4 1.529(6) . ?
C5 C3 1.528(6) . ?
C5 C1 1.534(7) . ?
C2 H2A 0.9700 . ?
C2 H2B 0.9700 . ?
C4 H4A 0.9700 . ?
C4 H4B 0.9700 . ?
C3 H3A 0.9700 . ?
C3 H3B 0.9700 . ?
C4A H4AA 0.9700 . ?
C4A H4AB 0.9700 . ?
C1A H1AA 0.9700 . ?
C1A H1AB 0.9700 . ?
C2A H2AA 0.9700 . ?
C2A H2AB 0.9700 . ?
C1 H1A 0.9700 . ?
C1 H1B 0.9700 . ?

loop_
_geom_torsion_atom_site_label_1
_geom_torsion_atom_site_label_2
_geom_torsion_atom_site_label_3
_geom_torsion_atom_site_label_4
_geom_torsion
_geom_torsion_site_symmetry_1
_geom_torsion_site_symmetry_2
_geom_torsion_site_symmetry_3
_geom_torsion_site_symmetry_4
_geom_torsion_publ_flag
N3A O7A C3A C5A 175.3(3) . . . . ?
N1 O1 C2 C5 -172.2(4) . . . . ?
N2A O4A C4A C5A 165.9(4) . . . . ?
N3 O9 C4 C5 159.6(4) . . . . ?
N1A O1A C2A C5A -162.0(4) . . . . ?
N2 O4 C3 C5 -165.3(4) . . . . ?
C3A O7A N3A O8A -3.9(6) . . . . ?
C3A O7A N3A O9A 176.2(4) . . . . ?
C3A C5A C4A O4A 51.8(5) . . . . ?
C3A C5A C1A Br1A -175.6(3) . . . . ?
C3A C5A C2A O1A 65.4(5) . . . . ?
C2 O1 N1 O2 3.5(6) . . . . ?
C2 O1 N1 O3 -176.3(4) . . . . ?
C2 C5 C4 O9 -64.1(5) . . . . ?
C2 C5 C3 O4 -54.2(5) . . . . ?
C2 C5 C1 Br1 175.3(3) . . . . ?
C4 O9 N3 O8 -179.4(4) . . . . ?
C4 O9 N3 O7 -0.7(6) . . . . ?
C4 C5 C2 O1 -169.5(4) . . . . ?
C4 C5 C3 O4 64.0(4) . . . . ?
C4 C5 C1 Br1 57.4(5) . . . . ?
C3 O4 N2 O5 -177.7(4) . . . . ?
C3 O4 N2 O6 0.4(6) . . . . ?
C3 C5 C2 O1 -51.0(5) . . . . ?
C3 C5 C4 O9 174.0(4) . . . . ?
C3 C5 C1 Br1 -62.1(4) . . . . ?
C4A O4A N2A O5A 175.7(4) . . . . ?
C4A O4A N2A O6A -2.4(6) . . . . ?
C4A C5A C3A O7A 49.2(5) . . . . ?
C4A C5A C1A Br1A 61.8(4) . . . . ?
C4A C5A C2A O1A -173.6(4) . . . . ?
C1A C5A C3A O7A -71.3(4) . . . . ?
C1A C5A C4A O4A 171.8(4) . . . . ?
C1A C5A C2A O1A -53.6(5) . . . . ?
C2A O1A N1A O3A 1.8(6) . . . . ?
C2A O1A N1A O2A -178.6(4) . . . . ?
C2A C5A C3A O7A 166.8(3) . . . . ?
C2A C5A C4A O4A -65.7(5) . . . . ?
C2A C5A C1A Br1A -57.2(5) . . . . ?
C1 C5 C2 O1 69.1(5) . . . . ?
C1 C5 C4 O9 53.9(5) . . . . ?
C1 C5 C3 O4 -173.4(4) . . . . ?
